data_7013685
loop_
_publ_author_name
'Ademi, Ljumni'
'Constable, Edwin C.'
'Housecroft, Catherine E.'
'Neuburger, Markus'
'Schaffner, Sylvia'

_publ_section_title
;
 Spontaneous resolution of a diastereomeric ruthenium(ii) complex with
 an atropisomeric 4,4?-biquinazoline ligand
;
_journal_issue 24
_journal_name_full 'Dalton Transactions'
_journal_page_first 4565
_journal_paper_doi 10.1039/b312125a
_journal_year 2003
_chemical_compound_source
;
?
;
_chemical_formula_moiety ' [Ru(C10H8N2)2(C16H10N4)] 5/3PF6 1/3Cl 2(C2H3N) '
_chemical_formula_sum 'C20 H16 Cl0.17 F5 N5 P0.83 Ru0.5'
_chemical_formula_weight 503.63
_chemical_melting_point ?
_chemical_name_systematic
;
?
;
_space_group_IT_number 214
_symmetry_cell_setting cubic
_symmetry_space_group_name_Hall 'I 4bd 2c 3'
_symmetry_space_group_name_H-M 'I 41 3 2'
_atom_sites_solution_hydrogens geom
_atom_sites_solution_primary direct
_audit_creation_date 03-19-08
_audit_creation_method CRYSTALS_ver_12-03-99
_cell_angle_alpha 90
_cell_angle_beta 90
_cell_angle_gamma 90
_cell_formula_units_Z 24
_cell_length_a 30.143(2)
_cell_length_b 30.143(2)
_cell_length_c 30.143(2)
_cell_measurement_reflns_used 0
_cell_measurement_temperature 173
_cell_measurement_theta_max 0
_cell_measurement_theta_min 0
_cell_volume 27388(3)
_computing_cell_refinement
;
EvalCCD
A. J. M. Duisenberg. Reflections on Area Detectors. Thesis, Utrecht, 1998
;
_computing_data_collection
;
COLLECT (Nonius BV, 1997)
;
_computing_data_reduction
;
EvalCCD
A. J. M. Duisenberg. Reflections on Area Detectors. Thesis, Utrecht, 1998
;
_computing_molecular_graphics
;
CAMERON (Watkin et al 1996)
;
_computing_publication_material
;
CRYSTALS (Watkin et al 2001)
;
_computing_structure_refinement
;
CRYSTALS (Watkin et al 2001)
;
_computing_structure_solution
;
SIR92 (Altomare et al, 1994)
;
_diffrn_ambient_temperature 173
_diffrn_measured_fraction_theta_max 1.000
_diffrn_measurement_device_type
;
Enraf Nonius Kappa CCD
;
_diffrn_measurement_method '\f & \w scans'
_diffrn_radiation_monochromator graphite
_diffrn_radiation_type 'Mo K\a'
_diffrn_radiation_wavelength 0.71073
_diffrn_reflns_av_R_equivalents 0.08
_diffrn_reflns_limit_h_max 39
_diffrn_reflns_limit_h_min -39
_diffrn_reflns_limit_k_max 39
_diffrn_reflns_limit_k_min -39
_diffrn_reflns_limit_l_max 35
_diffrn_reflns_limit_l_min -35
_diffrn_reflns_number 109941
_diffrn_reflns_theta_max 28.04
_diffrn_reflns_theta_min 4.17
_diffrn_standards_decay_% 0.00
_diffrn_standards_interval_count 0
_diffrn_standards_interval_time 0
_diffrn_standards_number 0
_exptl_absorpt_coefficient_mu 0.503
_exptl_absorpt_correction_T_max 0.86
_exptl_absorpt_correction_T_min 0.85
_exptl_absorpt_correction_type multi-scan
_exptl_crystal_colour ' purple '
_exptl_crystal_density_diffrn 1.466
_exptl_crystal_density_meas ?
_exptl_crystal_description ' block '
_exptl_crystal_F_000 12136.328
_exptl_crystal_size_max 0.36
_exptl_crystal_size_mid 0.32
_exptl_crystal_size_min 0.30
_refine_diff_density_max 1.36
_refine_diff_density_min -1.17
_refine_ls_abs_structure_details 'Flack, 0 Friedel-pairs'
_refine_ls_abs_structure_Flack -0.04(6)
_refine_ls_extinction_method None
_refine_ls_goodness_of_fit_ref 1.0397
_refine_ls_hydrogen_treatment noref
_refine_ls_matrix_type full
_refine_ls_number_parameters 349
_refine_ls_number_reflns 3597
_refine_ls_R_factor_gt 0.0546
_refine_ls_shift/su_max 0.013827
_refine_ls_structure_factor_coef F
_refine_ls_weighting_details
;
Chebychev polynomial with 3 parameters, Carruthers & Watkin , 1979,
6.29    0.766     5.48
;
_refine_ls_weighting_scheme calc
_refine_ls_wR_factor_ref 0.0602
_reflns_limit_h_max 22
_reflns_limit_h_min -21
_reflns_limit_k_max 28
_reflns_limit_k_min 0
_reflns_limit_l_max 39
_reflns_limit_l_min 3
_reflns_number_gt 3597
_reflns_number_total 5543
_reflns_threshold_expression >3.00\s(I)
_cod_data_source_file b312125a.txt
_cod_data_source_block ademi1
_cod_depositor_comments
;
The following automatic conversions were performed:
'_symmetry_cell_setting' value 'Cubic ' changed to 'cubic' according to
'/home/adriana/struct/CIF-dictionaries/cif_core.dic' dictionary named
'cif_core.dic' version 2.4.1 from 2010-06-29.

Automatic conversion script
Id: cif_fix_enum 1555 2011-01-17 13:19:09Z saulius 

The following automatic conversions were performed:

'_chemical_melting_point' value 'not measured' was changed to '?' -
the value is undefined or not given.

Automatic conversion script
Id: cif_fix_values 1569 2011-02-09 13:29:24Z adriana 
;
_cod_original_cell_volume 27387.4
_cod_original_sg_symbol_H-M 'I 41 3 2 '
_cod_original_formula_sum ' C20 H16 Cl0.17 F5 N5 P0.83 Ru0.50 '
_cod_database_code 7013685

loop_
_symmetry_equiv_pos_as_xyz
x,y,z
x+1/2,y+1/2,z+1/2
y,z,x
y+1/2,z+1/2,x+1/2
z,x,y
z+1/2,x+1/2,y+1/2
-y+1/4,x+3/4,z+1/4
-y+3/4,x+9/4,z+3/4
-z+1/4,y+3/4,x+1/4
-z+3/4,y+9/4,x+3/4
-x+1/4,z+3/4,y+1/4
-x+3/4,z+9/4,y+3/4
-x+1/2,-y,z+1/2
-x+1,-y+1/2,z+1
-z,x+1/2,-y+1/2
-z+1/2,x+1,-y+1
-x,y+1/2,-z+1/2
-x+1/2,y+1,-z+1
-y+1/2,-z,x+1/2
-y+1,-z+1/2,x+1
-z+1/2,-x,y+1/2
-z+1,-x+1/2,y+1
y+1/4,-x+1/4,z+3/4
y+3/4,-x+3/4,z+9/4
z+1/4,-y+1/4,x+3/4
z+3/4,-y+3/4,x+9/4
x+1/4,-z+1/4,y+3/4
x+3/4,-z+3/4,y+9/4
-y,z+1/2,-x+1/2
-y+1/2,z+1,-x+1
-z+3/4,-y+3/4,-x+3/4
-z+9/4,-y+9/4,-x+9/4
-x+3/4,-z+3/4,-y+3/4
-x+9/4,-z+9/4,-y+9/4
-y+3/4,-x+3/4,-z+3/4
-y+9/4,-x+9/4,-z+9/4
y+1/2,-z+1/2,-x
y+1,-z+1,-x+1/2
y+3/4,x+1/4,-z+1/4
y+9/4,x+3/4,-z+3/4
z+3/4,y+1/4,-x+1/4
z+9/4,y+3/4,-x+3/4
x+3/4,z+1/4,-y+1/4
x+9/4,z+3/4,-y+3/4
x+1/2,-y+1/2,-z
x+1,-y+1,-z+1/2
z+1/2,-x+1/2,-y
z+1,-x+1,-y+1/2

loop_
_atom_site_label
_atom_site_type_symbol
_atom_site_fract_x
_atom_site_fract_y
_atom_site_fract_z
_atom_site_U_iso_or_equiv
_atom_site_occupancy
_atom_site_adp_type
RU1 RU 0.223943(16) 0.0000 0.7500 0.0377 1.0000 Uani
N1 N 0.27450(13) 0.00503(16) 0.70467(11) 0.0412 1.0000 Uani
N2 N 0.22752(14) 0.06745(16) 0.74220(13) 0.0444 1.0000 Uani
N3 N 0.17043(14) 0.00455(19) 0.70816(15) 0.0491 1.0000 Uani
N4 N 0.1428(3) 0.0304(3) 0.6395(2) 0.0969 1.0000 Uani
N5 N 0.0655(15) 0.1916(11) 0.6981(13) 0.2377 0.5000 Uani
N6 N -0.0752(17) -0.2055(18) 0.8456(7) 0.1431 0.2500 Uani
N7 N -0.0840(8) -0.1660(8) 0.8750 0.1523 0.5000 Uani
C1 C 0.29837(18) -0.0275(2) 0.68840(17) 0.0495 1.0000 Uani
C2 C 0.3333(2) -0.0224(2) 0.65982(19) 0.0518 1.0000 Uani
C3 C 0.3438(2) 0.0203(3) 0.64681(19) 0.0539 1.0000 Uani
C4 C 0.31984(19) 0.0549(2) 0.66313(18) 0.0526 1.0000 Uani
C5 C 0.28530(16) 0.04724(19) 0.69293(15) 0.0428 1.0000 Uani
C6 C 0.25848(16) 0.08238(19) 0.71348(16) 0.0419 1.0000 Uani
C7 C 0.2631(2) 0.1274(2) 0.70434(19) 0.0566 1.0000 Uani
C8 C 0.2354(2) 0.1572(2) 0.7248(2) 0.0598 1.0000 Uani
C9 C 0.2034(2) 0.1423(2) 0.7537(2) 0.0615 1.0000 Uani
C10 C 0.2006(2) 0.0969(2) 0.7621(2) 0.0547 1.0000 Uani
C11 C 0.1728(3) 0.0156(3) 0.6640(2) 0.0649 1.0000 Uani
C12 C 0.1029(3) 0.0399(3) 0.6602(3) 0.1132 1.0000 Uani
C13 C 0.0716(4) 0.0628(5) 0.6352(4) 0.1694 1.0000 Uani
C14 C 0.0319(4) 0.0730(6) 0.6560(4) 0.2023 1.0000 Uani
C15 C 0.0258(4) 0.0673(6) 0.7012(4) 0.1872 1.0000 Uani
C16 C 0.0567(3) 0.0445(5) 0.7263(4) 0.1458 1.0000 Uani
C17 C 0.0956(2) 0.0297(3) 0.7050(3) 0.1025 1.0000 Uani
C18 C 0.13074(17) 0.0080(2) 0.7270(2) 0.0649 1.0000 Uani
C19 C 0.1363(16) 0.2252(12) 0.7302(14) 0.2288 0.5000 Uani
C20 C 0.0935(15) 0.2088(12) 0.7137(14) 0.2316 0.5000 Uani
C21 C -0.0584(8) -0.1916(8) 0.8750 0.1332 1.0000 Uani
C22 C -0.0293(18) -0.1675(19) 0.910(1) 0.1282 0.2500 Uani
C23 C -0.0276(14) -0.2286(15) 0.8618(13) 0.1434 0.2500 Uani
P1 P 0.09130(5) -0.1250 0.65870(5) 0.0643 1.0000 Uani
P2 P 0.32256(4) 0.17744(4) 0.82256(4) 0.0348 1.0000 Uani
F1 F 0.35262(13) 0.14738(13) 0.85262(13) 0.1173 1.0000 Uani
F2 F 0.29257(12) 0.20743(12) 0.79257(12) 0.0916 1.0000 Uani
F3 F 0.3743(2) 0.1808(5) 0.8217(5) 0.0660 0.3333 Uani
F4 F 0.2713(2) 0.1681(5) 0.8289(5) 0.0681 0.3333 Uani
F5 F 0.3186(6) 0.2128(6) 0.8607(5) 0.0852 0.3333 Uani
F6 F 0.3174(6) 0.1346(4) 0.7933(7) 0.0835 0.3333 Uani
F21 F 0.14316(13) -0.13762(16) 0.65672(13) 0.0713 1.0000 Uani
F22 F 0.0908(2) -0.1384(4) 0.70932(17) 0.1397 1.0000 Uani
F23 F 0.1058(2) -0.0755(2) 0.6706(2) 0.1205 1.0000 Uani
CL1 CL 0.2032(4) 0.2968(4) 0.7032(4) 0.2913 0.5000 Uani
H11 H 0.29075(18) -0.0572(2) 0.69716(17) 0.0595 1.0000 Uiso
H21 H 0.3499(2) -0.0474(2) 0.64925(19) 0.0620 1.0000 Uiso
H31 H 0.3678(2) 0.0254(3) 0.62648(19) 0.0646 1.0000 Uiso
H41 H 0.32672(19) 0.0846(2) 0.65408(18) 0.0631 1.0000 Uiso
H71 H 0.2855(2) 0.1375(2) 0.68403(19) 0.0681 1.0000 Uiso
H81 H 0.2382(2) 0.1883(2) 0.7188(2) 0.0717 1.0000 Uiso
H91 H 0.1835(2) 0.1627(2) 0.7678(2) 0.0741 1.0000 Uiso
H101 H 0.1787(2) 0.0864(2) 0.7828(2) 0.0658 1.0000 Uiso
H111 H 0.2011(3) 0.0113(3) 0.6501(2) 0.0779 1.0000 Uiso
H131 H 0.0771(4) 0.0711(5) 0.6050(4) 0.2038 1.0000 Uiso
H141 H 0.0078(4) 0.0844(6) 0.6385(4) 0.2427 1.0000 Uiso
H151 H -0.0002(4) 0.0794(6) 0.7153(4) 0.2241 1.0000 Uiso
H161 H 0.0518(3) 0.0388(5) 0.7572(4) 0.1748 1.0000 Uiso
H191 H 0.1315(16) 0.2509(12) 0.7483(14) 0.2739 0.5000 Uiso
H192 H 0.1505(16) 0.2025(12) 0.7474(14) 0.2739 0.5000 Uiso
H193 H 0.1549(16) 0.2330(12) 0.7055(14) 0.2739 0.5000 Uiso
H221 H -0.0392(18) -0.1756(19) 0.939(1) 0.1536 0.2500 Uiso
H222 H 0.0011(18) -0.1760(19) 0.906(1) 0.1536 0.2500 Uiso
H223 H -0.0321(18) -0.1360(19) 0.906(1) 0.1536 0.2500 Uiso
H231 H -0.0081(14) -0.2354(15) 0.8861(13) 0.1717 0.2500 Uiso
H232 H -0.0449(14) -0.2543(15) 0.8545(13) 0.1717 0.2500 Uiso
H233 H -0.0104(14) -0.2198(15) 0.8365(13) 0.1717 0.2500 Uiso

loop_
_atom_site_aniso_label
_atom_site_aniso_U_11
_atom_site_aniso_U_22
_atom_site_aniso_U_33
_atom_site_aniso_U_23
_atom_site_aniso_U_13
_atom_site_aniso_U_12
Ru1 0.0301(2) 0.0585(3) 0.0246(2) -0.0096(2) 0.0000 0.0000
N1 0.0358(18) 0.062(3) 0.0262(14) -0.0060(17) -0.0029(14) 0.0022(19)
N2 0.0351(19) 0.066(3) 0.032(2) -0.0134(17) -0.0099(16) 0.0060(19)
N3 0.038(2) 0.071(3) 0.038(2) -0.016(2) -0.0079(17) -0.005(2)
N4 0.127(6) 0.103(5) 0.061(4) -0.030(4) -0.058(4) 0.038(5)
N5 0.42(3) 0.118(18) 0.18(2) 0.005(16) 0.08(3) -0.03(2)
N6 0.170(13) 0.173(14) 0.09(1) -0.020(9) -0.022(9) -0.096(14)
N7 0.173(12) 0.173(12) 0.11(1) -0.023(6) -0.023(6) -0.094(13)
C1 0.040(2) 0.071(4) 0.037(2) -0.003(2) 0.003(2) 0.005(3)
C2 0.050(3) 0.066(4) 0.039(3) -0.014(3) 0.007(2) 0.003(3)
C3 0.043(3) 0.082(4) 0.037(3) 0.001(3) 0.013(2) -0.006(3)
C4 0.043(3) 0.074(4) 0.040(3) 0.004(3) 0.004(2) -0.008(3)
C5 0.036(2) 0.064(3) 0.029(2) -0.004(2) -0.0054(17) -0.001(2)
C6 0.035(2) 0.061(3) 0.030(2) -0.010(2) -0.0085(17) 0.005(2)
C7 0.056(3) 0.068(4) 0.046(3) -0.009(3) -0.013(2) -0.007(3)
C8 0.061(4) 0.060(3) 0.059(4) -0.008(3) -0.016(3) 0.004(3)
C9 0.057(3) 0.071(4) 0.057(3) -0.019(3) -0.010(3) 0.018(3)
C10 0.045(3) 0.071(4) 0.048(3) -0.015(3) -0.009(2) 0.002(3)
C11 0.071(4) 0.084(5) 0.040(3) -0.020(3) -0.014(3) 0.005(3)
C12 0.110(7) 0.127(7) 0.103(5) -0.070(5) -0.074(5) 0.054(6)
C13 0.18(1) 0.198(11) 0.127(8) -0.099(8) -0.110(7) 0.126(9)
C14 0.17(1) 0.261(14) 0.173(9) -0.13(1) -0.126(8) 0.14(1)
C15 0.109(7) 0.264(14) 0.19(1) -0.15(1) -0.075(7) 0.121(9)
C16 0.067(5) 0.235(12) 0.135(8) -0.110(8) -0.053(5) 0.071(6)
C17 0.064(4) 0.142(7) 0.102(5) -0.083(5) -0.048(4) 0.044(4)
C18 0.033(2) 0.093(5) 0.068(3) -0.048(4) -0.011(2) 0.005(3)
C19 0.42(3) 0.103(18) 0.17(2) 0.003(16) 0.09(3) -0.02(2)
C20 0.42(3) 0.109(18) 0.17(2) 0.006(16) 0.09(3) -0.03(2)
C21 0.16(1) 0.16(1) 0.085(7) -0.024(4) -0.024(4) -0.106(12)
C22 0.152(13) 0.152(13) 0.08(1) -0.020(9) -0.023(9) -0.117(14)
C23 0.169(14) 0.166(14) 0.095(11) -0.029(9) -0.022(9) -0.096(13)
P1 0.0461(6) 0.101(2) 0.0461(6) -0.0135(9) 0.0037(9) -0.0135(9)
P2 0.0348(4) 0.0348(4) 0.0348(4) 0.0005(5) -0.0005(5) 0.0005(5)
F1 0.117(3) 0.117(3) 0.117(3) 0.027(3) -0.027(3) 0.027(3)
F2 0.092(2) 0.092(2) 0.092(2) 0.015(2) -0.015(2) 0.015(2)
F3 0.033(4) 0.074(6) 0.090(7) -0.030(6) 0.009(5) -0.002(5)
F4 0.019(3) 0.075(6) 0.109(7) -0.037(6) 0.004(4) -0.012(4)
F5 0.085(7) 0.089(7) 0.082(7) -0.040(6) -0.028(6) 0.027(6)
F6 0.077(6) 0.059(6) 0.115(8) -0.031(6) -0.028(7) 0.011(5)
F21 0.061(2) 0.099(3) 0.0546(19) -0.0090(19) -0.0055(18) 0.000(2)
F22 0.109(4) 0.26(1) 0.051(2) 0.016(4) 0.010(3) -0.016(5)
F23 0.121(4) 0.117(5) 0.124(5) -0.070(4) -0.015(4) 0.000(4)
Cl1 0.291(17) 0.291(17) 0.291(17) 0.085(12) -0.085(12) 0.085(12)

loop_
_atom_type_symbol
_atom_type_scat_dispersion_real
_atom_type_scat_dispersion_imag
_atom_type_scat_Cromer_Mann_a1
_atom_type_scat_Cromer_Mann_b1
_atom_type_scat_Cromer_Mann_a2
_atom_type_scat_Cromer_Mann_b2
_atom_type_scat_Cromer_Mann_a3
_atom_type_scat_Cromer_Mann_b3
_atom_type_scat_Cromer_Mann_a4
_atom_type_scat_Cromer_Mann_b4
_atom_type_scat_Cromer_Mann_c
_atom_type_scat_source
'C   ' 0.0033 0.0016 2.3100 20.8439 1.0200 10.2075 1.5886 0.5687 0.8650 51.6512 0.2156 International_Tables_Vol_IV_Table_2.2B
'H   ' 0.0000 0.0000 0.4930 10.5109 0.3229 26.1257 0.1402 3.1424 0.0408 57.7997 0.0030 International_Tables_Vol_IV_Table_2.2B
'Ru  ' -1.4200 0.8360 19.2674 0.8085 12.9182 8.4347 4.8634 24.7997 1.5676 94.2928 5.3787 International_Tables_Vol_IV_Table_2.2B
'N   ' 0.0061 0.0033 12.2126 0.0057 3.1322 9.8933 2.0125 28.9975 1.1663 0.5826 -11.5290 International_Tables_Vol_IV_Table_2.2B
'P   ' 0.0900 0.0950 6.4345 1.9067 4.1791 27.1570 1.7800 0.5260 1.4908 68.1645 1.1149 International_Tables_Vol_IV_Table_2.2B
'F   ' 0.0140 0.0100 3.5392 10.2825 2.6412 4.2944 1.5170 0.2615 1.0243 26.1476 0.2776 International_Tables_Vol_IV_Table_2.2B
'O   ' 0.0106 0.0060 3.0485 13.2771 2.2868 5.7011 1.5463 0.3239 0.8670 32.9089 0.2508 International_Tables_Vol_IV_Table_2.2B
'Cl  ' 0.1484 0.1585 11.4604 0.0104 7.1964 1.1662 6.2556 18.5194 1.6455 47.7784 -9.5574 International_Tables_Vol_IV_Table_2.2B

loop_
_geom_angle_atom_site_label_1
_geom_angle_site_symmetry_1
_geom_angle_atom_site_label_2
_geom_angle_site_symmetry_2
_geom_angle_atom_site_label_3
_geom_angle_site_symmetry_3
_geom_angle
_geom_angle_publ_flag
N1 . Ru1 . N1 46_446 84.1(2) yes
N1 . Ru1 . N2 . 79.12(18) yes
N1 46_446 Ru1 . N2 . 96.35(18) yes
N1 . Ru1 . N2 46_446 96.35(18) yes
N1 46_446 Ru1 . N2 46_446 79.12(18) yes
N2 . Ru1 . N2 46_446 174.0(2) yes
N1 . Ru1 . N3 . 99.76(16) yes
N1 46_446 Ru1 . N3 . 176.13(17) yes
N2 . Ru1 . N3 . 84.53(19) yes
N2 46_446 Ru1 . N3 . 100.26(19) yes
N1 . Ru1 . N3 46_446 176.13(17) yes
N1 46_446 Ru1 . N3 46_446 99.76(16) yes
N2 . Ru1 . N3 46_446 100.26(19) yes
N2 46_446 Ru1 . N3 46_446 84.53(19) yes
N3 . Ru1 . N3 46_446 76.4(3) yes
Ru1 . N1 . C1 . 126.9(4) yes
Ru1 . N1 . C5 . 114.8(3) yes
C1 . N1 . C5 . 118.1(5) yes
Ru1 . N2 . C6 . 116.1(4) yes
Ru1 . N2 . C10 . 124.9(4) yes
C6 . N2 . C10 . 118.9(5) yes
Ru1 . N3 . C11 . 124.8(4) yes
Ru1 . N3 . C18 . 116.8(4) yes
C11 . N3 . C18 . 116.2(5) yes
C11 . N4 . C12 . 115.9(8) yes
N7 . N6 . C21 . 46.3(19) yes
N7 . N6 . C22 35_446 142.2(100) yes
C21 . N6 . C22 35_446 139.9(83) yes
N7 . N6 . C23 . 107.9(13) yes
C21 . N6 . C23 . 61.7(27) yes
C22 35_446 N6 . C23 . 94.9(124) yes
N7 . N6 . H221 35_446 134.8(64) no
C21 . N6 . H221 35_446 147.2(40) no
C22 35_446 N6 . H221 35_446 64.4(31) no
C23 . N6 . H221 35_446 102.0(68) no
N7 . N6 . H223 35_446 95.7(52) no
C21 . N6 . H223 35_446 126.0(39) no
C22 35_446 N6 . H223 35_446 48.5(69) no
C23 . N6 . H223 35_446 134.7(54) no
H221 35_446 N6 . H223 35_446 86.2(25) no
N6 . N7 . N6 35_446 94.1(39) yes
N6 . N7 . C21 . 47.0(20) yes
N6 35_446 N7 . C21 . 47.0(20) yes
N1 . C1 . C2 . 124.8(6) yes
N1 . C1 . H11 . 117.6(3) no
C2 . C1 . H11 . 117.6(4) no
C1 . C2 . C3 . 117.5(6) yes
C1 . C2 . H21 . 121.3(4) no
C3 . C2 . H21 . 121.3(3) no
C2 . C3 . C4 . 119.3(5) yes
C2 . C3 . H31 . 120.4(3) no
C4 . C3 . H31 . 120.3(4) no
C3 . C4 . C5 . 120.1(6) yes
C3 . C4 . H41 . 119.9(4) no
C5 . C4 . H41 . 119.9(4) no
N1 . C5 . C4 . 120.1(5) yes
N1 . C5 . C6 . 115.6(4) yes
C4 . C5 . C6 . 124.3(5) yes
N2 . C6 . C5 . 114.2(5) yes
N2 . C6 . C7 . 121.5(5) yes
C5 . C6 . C7 . 124.3(5) yes
C6 . C7 . C8 . 119.2(6) yes
C6 . C7 . H71 . 120.4(3) no
C8 . C7 . H71 . 120.4(4) no
C7 . C8 . C9 . 119.8(6) yes
C7 . C8 . H81 . 120.0(4) no
C9 . C8 . H81 . 120.1(4) no
C8 . C9 . C10 . 118.6(6) yes
C8 . C9 . H91 . 120.7(4) no
C10 . C9 . H91 . 120.7(4) no
N2 . C10 . C9 . 121.9(6) yes
N2 . C10 . H101 . 119.0(4) no
C9 . C10 . H101 . 119.0(4) no
N3 . C11 . N4 . 128.4(8) yes
N3 . C11 . H111 . 115.8(4) no
N4 . C11 . H111 . 115.8(6) no
N4 . C12 . C13 . 116.7(10) yes
N4 . C12 . C17 . 121.6(6) yes
C13 . C12 . C17 . 121.6(10) yes
C12 . C13 . C14 . 116.9(12) yes
C12 . C13 . H131 . 121.6(8) no
C14 . C13 . H131 . 121.5(7) no
C13 . C14 . C15 . 122.1(11) yes
C13 . C14 . H141 . 119.0(6) no
C15 . C14 . H141 . 118.9(6) no
C14 . C15 . C16 . 120.6(10) yes
C14 . C15 . H151 . 119.7(6) no
C16 . C15 . H151 . 119.7(6) no
C15 . C16 . C17 . 118.0(10) yes
C15 . C16 . H161 . 121.1(7) no
C17 . C16 . H161 . 121.0(6) no
C12 . C17 . C16 . 120.0(8) yes
C12 . C17 . C18 . 115.8(6) yes
C16 . C17 . C18 . 123.9(8) yes
N3 . C18 . C17 . 120.9(7) yes
N3 . C18 . C18 46_446 112.2(4) yes
C17 . C18 . C18 46_446 126.6(5) yes
C20 . C19 . H191 . 109.4(15) no
C20 . C19 . H192 . 109.5(22) no
H191 . C19 . H192 . 109.477 no
C20 . C19 . H193 . 109.6(23) no
H191 . C19 . H193 . 109.474 no
H192 . C19 . H193 . 109.476 no
N5 . C20 . C19 . 168.7(18) yes
N6 . C21 . N6 35_446 173.3(77) yes
N6 . C21 . N7 . 86.6(38) yes
N6 35_446 C21 . N7 . 86.6(38) yes
N6 . C21 . C22 . 169.4(17) yes
N6 35_446 C21 . C22 . 12.8(32) yes
N7 . C21 . C22 . 93.9(29) yes
N6 . C21 . C22 35_446 12.8(32) yes
N6 35_446 C21 . C22 35_446 169.4(17) yes
N7 . C21 . C22 35_446 93.9(29) yes
C22 . C21 . C22 35_446 172.2(58) yes
N6 . C21 . C23 . 78.0(38) yes
N6 35_446 C21 . C23 . 108.7(41) yes
N7 . C21 . C23 . 163.8(13) yes
C22 . C21 . C23 . 100.3(32) yes
C22 35_446 C21 . C23 . 72.0(31) yes
N6 . C21 . C23 35_446 108.7(41) yes
N6 35_446 C21 . C23 35_446 78.0(38) yes
N7 . C21 . C23 35_446 163.8(13) yes
C22 . C21 . C23 35_446 72.0(31) yes
C22 35_446 C21 . C23 35_446 100.3(32) yes
C23 . C21 . C23 35_446 32.4(25) yes
N6 35_446 C22 . C21 . 27.3(52) yes
N6 35_446 C22 . H221 . 85.4(38) no
C21 . C22 . H221 . 109.3(14) no
N6 35_446 C22 . H222 . 132.5(109) no
C21 . C22 . H222 . 109.7(27) no
H221 . C22 . H222 . 109.474 no
N6 35_446 C22 . H223 . 106.9(111) no
C21 . C22 . H223 . 109.3(25) no
H221 . C22 . H223 . 109.477 no
H222 . C22 . H223 . 109.476 no
N6 . C23 . C21 . 40.3(13) yes
N6 . C23 . C23 35_446 112.1(27) yes
C21 . C23 . C23 35_446 73.8(13) yes
N6 . C23 . H231 . 147.0(17) no
C21 . C23 . H231 . 109.5(13) no
C23 35_446 C23 . H231 . 35.7(4) no
N6 . C23 . H231 35_446 158.1(90) no
C21 . C23 . H231 35_446 157.6(83) no
C23 35_446 C23 . H231 35_446 83.9(66) no
H231 . C23 . H231 35_446 48.4(63) no
N6 . C23 . H232 . 78.7(20) no
C21 . C23 . H232 . 109.0(18) no
C23 35_446 C23 . H232 . 121.2(75) no
H231 . C23 . H232 . 109.478 no
H231 35_446 C23 . H232 . 80.2(91) no
N6 . C23 . H233 . 96.8(22) no
C21 . C23 . H233 . 109.9(21) no
C23 35_446 C23 . H233 . 124.9(75) no
H231 . C23 . H233 . 109.474 no
H231 35_446 C23 . H233 . 84.8(110) no
H232 . C23 . H233 . 109.476 no
F21 . P1 . F21 31_545 89.1(3) yes
F21 . P1 . F22 . 89.1(3) yes
F21 31_545 P1 . F22 . 178.0(4) yes
F21 . P1 . F22 31_545 178.0(4) yes
F21 31_545 P1 . F22 31_545 89.1(3) yes
F22 . P1 . F22 31_545 92.8(6) yes
F21 . P1 . F23 . 87.9(3) yes
F21 31_545 P1 . F23 . 89.2(4) yes
F22 . P1 . F23 . 91.5(5) yes
F22 31_545 P1 . F23 . 91.3(5) yes
F21 . P1 . F23 31_545 89.2(4) yes
F21 31_545 P1 . F23 31_545 87.9(3) yes
F22 . P1 . F23 31_545 91.3(5) yes
F22 31_545 P1 . F23 31_545 91.5(5) yes
F23 . P1 . F23 31_545 176.0(6) yes
F1 . P2 . F2 . 179.993 yes
F1 . P2 . F3 . 58.1(7) yes
F2 . P2 . F3 . 121.9(7) yes
F1 . P2 . F3 19_565 58.1(7) yes
F2 . P2 . F3 19_565 121.9(7) yes
F3 . P2 . F3 19_565 94.7(9) yes
F1 . P2 . F3 47_456 58.1(7) yes
F2 . P2 . F3 47_456 121.9(7) yes
F3 . P2 . F3 47_456 94.7(9) yes
F3 19_565 P2 . F3 47_456 94.7(9) yes
F1 . P2 . F4 . 113.0(6) yes
F2 . P2 . F4 . 67.0(6) yes
F3 . P2 . F4 . 171.2(9) yes
F3 19_565 P2 . F4 . 79.6(7) yes
F3 47_456 P2 . F4 . 79.2(7) yes
F1 . P2 . F4 19_565 113.0(6) yes
F2 . P2 . F4 19_565 67.0(6) yes
F3 . P2 . F4 19_565 79.2(7) yes
F3 19_565 P2 . F4 19_565 171.2(9) yes
F3 47_456 P2 . F4 19_565 79.6(7) yes
F1 . P2 . F4 47_456 113.0(6) yes
F2 . P2 . F4 47_456 67.0(6) yes
F3 . P2 . F4 47_456 79.6(7) yes
F3 19_565 P2 . F4 47_456 79.2(7) yes
F3 47_456 P2 . F4 47_456 171.2(9) yes
F1 . P2 . F5 . 90.8(6) yes
F2 . P2 . F5 . 89.2(6) yes
F3 . P2 . F5 . 92.6(8) yes
F3 19_565 P2 . F5 . 41.7(9) yes
F3 47_456 P2 . F5 . 136.3(10) yes
F1 . P2 . F5 19_565 90.8(6) yes
F2 . P2 . F5 19_565 89.2(6) yes
F3 . P2 . F5 19_565 136.3(10) yes
F3 19_565 P2 . F5 19_565 92.6(8) yes
F3 47_456 P2 . F5 19_565 41.7(9) yes
F1 . P2 . F5 47_456 90.8(6) yes
F2 . P2 . F5 47_456 89.2(6) yes
F3 . P2 . F5 47_456 41.7(9) yes
F3 19_565 P2 . F5 47_456 136.3(10) yes
F3 47_456 P2 . F5 47_456 92.6(8) yes
F1 . P2 . F6 . 84.7(6) yes
F2 . P2 . F6 . 95.3(6) yes
F3 . P2 . F6 . 98.2(8) yes
F3 19_565 P2 . F6 . 124.6(11) yes
F3 47_456 P2 . F6 . 30.9(7) yes
F1 . P2 . F6 19_565 84.7(6) yes
F2 . P2 . F6 19_565 95.3(6) yes
F3 . P2 . F6 19_565 30.9(7) yes
F3 19_565 P2 . F6 19_565 98.2(8) yes
F3 47_456 P2 . F6 19_565 124.6(11) yes
F1 . P2 . F6 47_456 84.7(6) yes
F2 . P2 . F6 47_456 95.3(6) yes
F3 . P2 . F6 47_456 124.6(11) yes
F3 19_565 P2 . F6 47_456 30.9(7) yes
F3 47_456 P2 . F6 47_456 98.2(8) yes
F4 . P2 . F4 19_565 105.7(7) yes
F4 . P2 . F4 47_456 105.7(7) yes
F4 19_565 P2 . F4 47_456 105.7(7) yes
F4 . P2 . F5 . 87.6(7) yes
F4 19_565 P2 . F5 . 144.0(10) yes
F4 47_456 P2 . F5 . 38.4(8) yes
F4 . P2 . F5 19_565 38.4(8) yes
F4 19_565 P2 . F5 19_565 87.6(7) yes
F4 47_456 P2 . F5 19_565 144.0(10) yes
F5 . P2 . F5 19_565 119.98(3) yes
F4 . P2 . F5 47_456 144.0(10) yes
F4 19_565 P2 . F5 47_456 38.4(8) yes
F4 47_456 P2 . F5 47_456 87.6(7) yes
F5 . P2 . F5 47_456 119.98(3) yes
F5 19_565 P2 . F5 47_456 119.98(3) yes
F4 . P2 . F6 . 79.9(8) yes
F4 19_565 P2 . F6 . 51.0(10) yes
F4 47_456 P2 . F6 . 156.1(9) yes
F5 . P2 . F6 . 163.7(11) yes
F5 19_565 P2 . F6 . 44.7(10) yes
F4 . P2 . F6 19_565 156.1(9) yes
F4 19_565 P2 . F6 19_565 79.9(8) yes
F4 47_456 P2 . F6 19_565 51.0(10) yes
F5 . P2 . F6 19_565 75.8(10) yes
F5 19_565 P2 . F6 19_565 163.7(11) yes
F4 . P2 . F6 47_456 51.0(10) yes
F4 19_565 P2 . F6 47_456 156.1(9) yes
F4 47_456 P2 . F6 47_456 79.9(8) yes
F5 . P2 . F6 47_456 44.7(10) yes
F5 19_565 P2 . F6 47_456 75.8(10) yes
F5 47_456 P2 . F6 . 75.8(10) yes
F5 47_456 P2 . F6 19_565 44.7(10) yes
F6 . P2 . F6 19_565 119.1(2) yes
F5 47_456 P2 . F6 47_456 163.7(11) yes
F6 . P2 . F6 47_456 119.1(2) yes
F6 19_565 P2 . F6 47_456 119.1(2) yes
P2 . F1 . F3 . 60.7(5) yes
P2 . F1 . F3 19_565 60.7(5) yes
F3 . F1 . F3 19_565 98.1(6) yes
P2 . F1 . F3 47_456 60.7(5) yes
F3 . F1 . F3 47_456 98.1(6) yes
F3 19_565 F1 . F3 47_456 98.1(6) yes
P2 . F3 . F1 . 61.2(5) yes
P2 . F3 . F5 47_456 69.5(7) yes
F1 . F3 . F5 47_456 115.0(11) yes
P2 . F3 . F6 19_565 75.1(8) yes
F1 . F3 . F6 19_565 125.2(15) yes
F5 47_456 F3 . F6 19_565 74.0(20) yes
P2 . F4 . F5 19_565 70.2(7) yes
P2 . F4 . F6 47_456 64.1(6) yes
F5 19_565 F4 . F6 47_456 106.6(13) yes
P2 . F5 . F3 19_565 68.8(7) yes
P2 . F5 . F4 47_456 71.4(7) yes
F3 19_565 F5 . F4 47_456 137.1(12) yes
P2 . F5 . F6 47_456 67.7(7) yes
F3 19_565 F5 . F6 47_456 42.2(13) yes
F4 47_456 F5 . F6 47_456 130.0(14) yes
P2 . F6 . F3 47_456 74.0(8) yes
P2 . F6 . F4 19_565 64.9(6) yes
F3 47_456 F6 . F4 19_565 131.9(15) yes
P2 . F6 . F5 19_565 67.6(7) yes
F3 47_456 F6 . F5 19_565 63.8(20) yes
F4 19_565 F6 . F5 19_565 117.4(13) yes
N6 35_446 H221 . C22 . 30.2(24) no
N6 35_446 H223 . C22 . 24.6(44) no
C23 . H231 . C23 35_446 60.3(65) no
C23 . H231 . H231 35_446 35.8(5) no
C23 35_446 H231 . H231 35_446 95.9(62) no

loop_
_geom_bond_atom_site_label_1
_geom_bond_site_symmetry_1
_geom_bond_atom_site_label_2
_geom_bond_site_symmetry_2
_geom_bond_distance
_geom_bond_publ_flag
Ru1 . N1 . 2.052(4) yes
Ru1 . N1 46_446 2.052(4) yes
Ru1 . N2 . 2.049(5) yes
Ru1 . N2 46_446 2.049(5) yes
Ru1 . N3 . 2.052(4) yes
Ru1 . N3 46_446 2.052(4) yes
N1 . C1 . 1.312(7) yes
N1 . C5 . 1.360(8) yes
N2 . C6 . 1.350(7) yes
N2 . C10 . 1.345(8) yes
N3 . C11 . 1.375(8) yes
N3 . C18 . 1.328(7) yes
N4 . C11 . 1.25(1) yes
N4 . C12 . 1.385(14) yes
N5 . C20 . 1.10(1) yes
N6 . N7 . 1.51(5) yes
N6 . C21 . 1.10(1) yes
N6 . C22 35_446 0.53(4) yes
N6 . C23 . 1.67(7) yes
N6 . H221 35_446 1.06(3) no
N6 . H223 35_446 1.23(6) no
N7 . C21 . 1.09(1) yes
C1 . C2 . 1.370(8) yes
C1 . H11 . 0.960 no
C2 . C3 . 1.38(1) yes
C2 . H21 . 0.960 no
C3 . C4 . 1.36(1) yes
C3 . H31 . 0.960 no
C4 . C5 . 1.394(7) yes
C4 . H41 . 0.960 no
C5 . C6 . 1.470(7) yes
C6 . C7 . 1.391(9) yes
C7 . C8 . 1.374(9) yes
C7 . H71 . 0.960 no
C8 . C9 . 1.375(11) yes
C8 . H81 . 0.960 no
C9 . C10 . 1.39(1) yes
C9 . H91 . 0.960 no
C10 . H101 . 0.960 no
C11 . H111 . 0.960 no
C12 . C13 . 1.390(8) yes
C12 . C17 . 1.402(8) yes
C13 . C14 . 1.385(9) yes
C13 . H131 . 0.960 no
C14 . C15 . 1.386(9) yes
C14 . H141 . 0.960 no
C15 . C16 . 1.383(9) yes
C15 . H151 . 0.960 no
C16 . C17 . 1.409(8) yes
C16 . H161 . 0.960 no
C17 . C18 . 1.410(7) yes
C18 . C18 46_446 1.471(15) yes
C19 . C20 . 1.468(19) yes
C19 . H191 . 0.960 no
C19 . H192 . 0.960 no
C19 . H193 . 0.960 no
C21 . C22 . 1.552(16) yes
C21 . C22 35_446 1.552(16) yes
C21 . C23 . 1.503(19) yes
C21 . C23 35_446 1.503(19) yes
C22 . H221 . 0.960 no
C22 . H222 . 0.960 no
C22 . H223 . 0.960 no
C23 . C23 35_446 0.84(6) yes
C23 . H231 . 0.960 no
C23 . H231 35_446 0.56(1) no
C23 . H232 . 0.960 no
C23 . H233 . 0.960 no
P1 . F21 . 1.610(4) yes
P1 . F21 31_545 1.610(4) yes
P1 . F22 . 1.579(6) yes
P1 . F22 31_545 1.579(6) yes
P1 . F23 . 1.596(6) yes
P1 . F23 31_545 1.596(6) yes
P2 . F1 . 1.569(7) yes
P2 . F2 . 1.566(6) yes
P2 . F3 . 1.563(7) yes
P2 . F3 19_565 1.562(7) yes
P2 . F3 47_456 1.562(7) yes
P2 . F4 . 1.583(7) yes
P2 . F4 19_565 1.583(7) yes
P2 . F4 47_456 1.583(7) yes
P2 . F5 . 1.570(8) yes
P2 . F5 19_565 1.570(8) yes
P2 . F5 47_456 1.571(8) yes
P2 . F6 . 1.571(8) yes
P2 . F6 19_565 1.571(8) yes
P2 . F6 47_456 1.571(8) yes
F1 . F3 . 1.521(16) yes
F1 . F3 19_565 1.521(16) yes
F1 . F3 47_456 1.521(16) yes
F3 . F5 47_456 1.12(2) yes
F3 . F6 19_565 0.834(19) yes
F4 . F5 19_565 1.04(2) yes
F4 . F6 47_456 1.36(2) yes
F5 . F6 47_456 1.19(3) yes
H231 . H231 35_446 0.72(6) no
